data_7711550
loop_
_publ_author_name
'Long, Bing-Fan'
'Li, Yun-Lan'
'Zhu, Zhong-Hong'
'Wang, Hai-Ling'
'Liang, Fu-Pei'
'Zou, Hua-Hong'

_publ_section_title
;
 Assembly of pinwheel/twist shaped chiral lanthanide clusters with rotor
 structures by annular/linear growth mechanism and their magnetic
 properties
;
_journal_name_full 'Dalton Transactions'
_journal_paper_doi 10.1039/D2DT02653H
_journal_year 2022
_chemical_absolute_configuration rm
_chemical_formula_moiety 'C60 H70 Dy8 N8 O37, 8(Cl), 5(H2 O), 2(C2 H6 O), 12[C2H6O], 10[H2O]'
_chemical_formula_sum 'C88 H184 Cl8 Dy8 N8 O66'
_chemical_formula_weight 3994.02
_space_group_crystal_system monoclinic
_space_group_IT_number 5
_space_group_name_Hall 'C 2y'
_space_group_name_H-M_alt 'C 1 2 1'
_atom_sites_solution_hydrogens mixed
_atom_sites_solution_primary iterative
_audit_creation_date 2022-10-16
_audit_creation_method
;
Olex2 1.3
(compiled 2020.11.12 svn.r5f609507 for OlexSys, GUI svn.r6408)
;
_audit_update_record
;
2022-10-18 deposited with the CCDC.	2022-10-24 downloaded from the CCDC.
;
_cell_angle_alpha 90
_cell_angle_beta 92.0950(10)
_cell_angle_gamma 90
_cell_formula_units_Z 2
_cell_length_a 19.56100(10)
_cell_length_b 18.40980(10)
_cell_length_c 19.74860(10)
_cell_measurement_reflns_used 35867
_cell_measurement_temperature 100.00(10)
_cell_measurement_theta_max 76.6980
_cell_measurement_theta_min 3.2950
_cell_volume 7107.00(6)
_computing_cell_refinement 'CrysAlisPro 1.171.40.84a (Rigaku OD, 2020)'
_computing_data_collection 'CrysAlisPro 1.171.40.84a (Rigaku OD, 2020)'
_computing_data_reduction 'CrysAlisPro 1.171.40.84a (Rigaku OD, 2020)'
_computing_molecular_graphics 'Olex2 1.3 (Dolomanov et al., 2009)'
_computing_publication_material 'Olex2 1.3 (Dolomanov et al., 2009)'
_computing_structure_refinement 'SHELXL 2018/3 (Sheldrick, 2015)'
_computing_structure_solution 'olex2.solve 1.3 (Bourhis et al., 2015)'
_diffrn_ambient_temperature 100.00(10)
_diffrn_measured_fraction_theta_full 0.999
_diffrn_measured_fraction_theta_max 0.968
_diffrn_measurement_device_type 'XtaLAB Synergy, Dualflex, HyPix'
_diffrn_measurement_method '\w scans'
_diffrn_radiation_type CuK\a
_diffrn_radiation_wavelength 1.54184
_diffrn_reflns_av_R_equivalents 0.0432
_diffrn_reflns_av_unetI/netI 0.0361
_diffrn_reflns_Laue_measured_fraction_full 0.999
_diffrn_reflns_Laue_measured_fraction_max 0.968
_diffrn_reflns_limit_h_max 22
_diffrn_reflns_limit_h_min -24
_diffrn_reflns_limit_k_max 21
_diffrn_reflns_limit_k_min -22
_diffrn_reflns_limit_l_max 24
_diffrn_reflns_limit_l_min -24
_diffrn_reflns_number 50425
_diffrn_reflns_point_group_measured_fraction_full 0.993
_diffrn_reflns_point_group_measured_fraction_max 0.934
_diffrn_reflns_theta_full 67.684
_diffrn_reflns_theta_max 77.051
_diffrn_reflns_theta_min 2.239
_exptl_absorpt_coefficient_mu 24.230
_exptl_absorpt_correction_T_max 1.00000
_exptl_absorpt_correction_T_min 0.37131
_exptl_absorpt_correction_type multi-scan
_exptl_absorpt_process_details
;
CrysAlisPro 1.171.40.84a (Rigaku Oxford Diffraction, 2020)
Empirical absorption correction using spherical harmonics,
implemented in SCALE3 ABSPACK scaling algorithm.
;
_exptl_crystal_colour yellow
_exptl_crystal_colour_primary yellow
_exptl_crystal_density_diffrn 1.866
_exptl_crystal_description block
_exptl_crystal_F_000 3920
_exptl_crystal_size_max 0.15
_exptl_crystal_size_mid 0.13
_exptl_crystal_size_min 0.12
_refine_diff_density_max 1.470
_refine_diff_density_min -1.226
_refine_diff_density_rms 0.113
_refine_ls_abs_structure_details
;
 Refined as an inversion twin.
;
_refine_ls_abs_structure_Flack 0.019(5)
_refine_ls_extinction_method none
_refine_ls_goodness_of_fit_ref 1.074
_refine_ls_hydrogen_treatment constr
_refine_ls_matrix_type full
_refine_ls_number_parameters 575
_refine_ls_number_reflns 14029
_refine_ls_number_restraints 119
_refine_ls_restrained_S_all 1.078
_refine_ls_R_factor_all 0.0454
_refine_ls_R_factor_gt 0.0433
_refine_ls_shift/su_max 0.001
_refine_ls_shift/su_mean 0.000
_refine_ls_structure_factor_coef Fsqd
_refine_ls_weighting_details 'w=1/[\s^2^(Fo^2^)+(0.0808P)^2^+24.6896P] where P=(Fo^2^+2Fc^2^)/3'
_refine_ls_weighting_scheme calc
_refine_ls_wR_factor_gt 0.1159
_refine_ls_wR_factor_ref 0.1172
_reflns_Friedel_coverage 0.870
_reflns_Friedel_fraction_full 0.986
_reflns_Friedel_fraction_max 0.898
_reflns_number_gt 13449
_reflns_number_total 14029
_reflns_threshold_expression 'I > 2\s(I)'
_cod_data_source_file d2dt02653h2.cif
_cod_data_source_block 20210318-lfp-lbf-031503_sq_sq
_cod_database_code 7711550
_shelx_shelxl_version_number 2018/3
_shelx_space_group_comment
;
The symmetry employed for this shelxl refinement is uniquely defined
by the following loop, which should always be used as a source of
symmetry information in preference to the above space-group names.
They are only intended as comments.
;
_shelx_estimated_absorpt_t_max 0.159
_shelx_estimated_absorpt_t_min 0.122
_olex2_refinement_description
;
1. Twinned data refinement
 Scales: 0.981(5)
 0.019(5)
2. Fixed Uiso
 At 1.2 times of:
  All C(H) groups, All C(H,H,H,H) groups, All N(H) groups
 At 1.5 times of:
  All C(H,H,H) groups, All O(H) groups, All O(H,H) groups
3. Restrained distances
 H16a-H22a
 2.1 with sigma of 0.01
 O23-C32 \\sim O24-C32
 with sigma of 0.02
 Dy3-H15a \\sim Dy3-H15b
 with sigma of 0.02
 Dy3-H16a \\sim Dy3-H16b
 with sigma of 0.02
4. Uiso/Uaniso restraints and constraints
O1 \\sim C7 \\sim C6 \\sim C1 \\sim C2 \\sim C3 \\sim C4 \\sim C5: within 2A
with sigma of 0.01 and sigma for terminal atoms of 0.02 within 2A
C29 \\sim C26 \\sim C27 \\sim C28 \\sim C30 \\sim C25: within 2A with sigma of
0.01 and sigma for terminal atoms of 0.02 within 2A
Uanis(O13) \\sim Ueq: with sigma of 0.01 and sigma for terminal atoms of 0.02
Uanis(O14) \\sim Ueq: with sigma of 0.01 and sigma for terminal atoms of 0.02
Uanis(N2) \\sim Ueq, Uanis(N1) \\sim Ueq, Uanis(C8) \\sim Ueq: with sigma of
0.01 and sigma for terminal atoms of 0.02
5. Others
 Sof(H32c)=Sof(H32d)=Sof(O23)=Sof(H23)=1-FVAR(1)
 Sof(O24)=Sof(H24a)=Sof(H32a)=Sof(H32b)=FVAR(1)
 Fixed Sof: H21a(0.5) H21b(0.5)
6.a Riding coordinates:
 O5(H5), O15(H15a,H15b), O21(H21a,H21b)
6.b Free rotating group:
 O16(H16a,H16b), O20(H20a,H20b), O22(H22a,H22b)
6.c Rotating group:
 O17(H17a,H17b), O18(H18a,H18b), O14(H14a,H14b)
6.d Ternary CH refined with riding coordinates:
 C22(H22), C7(H7)
6.e Secondary CH2 refined with riding coordinates:
 C32(H32a,H32b), C32(H32c,H32d)
6.f Aromatic/amide H refined with riding coordinates:
 C30(H30), C28(H28), C29(H29), C24(H24), C13(H13), C12(H12), C11(H11), N1(H1a),
  C20(H20), C19(H19), C18(H18), C17(H17), C16(H16), C1(H1b), C2(H2), C3(H3),
 C4(H4), C5(H5a), C9(H9)
6.g Fitted hexagon refined as free rotating group:
 C30(C25,C26,C27,C28,C29), C10(C15,C14,C13,C12,C11), C21(C20,C19,C18,C17,C16),
 C6(C1,C2,C3,C4,C5)
6.h X=CH2 refined with riding coordinates:
 O19(H19a,H19b)
6.i Idealised Me refined as rotating group:
 C31(H31a,H31b,H31c)
6.j Idealised tetrahedral OH refined as rotating group:
 O1(H1), O24(H24a), O23(H23)
;
_platon_squeeze_special_details
;
A solvent mask was calculated and 822 electrons were 
found in a volume of 2619\%A^3^ in 1 void per unit cell. 
This is consistent with the presence of 
12[C2H6O], 10[H2O] per Asymmetric Unit 
which account for 824 electrons 
per unit cell.
;
_platon_squeeze_void_probe_radius 1.20
_olex2_submission_special_instructions 'No special instructions were received'

loop_
_space_group_symop_operation_xyz
'x, y, z'
'-x, y, -z'
'x+1/2, y+1/2, z'
'-x+1/2, y+1/2, -z'

loop_
_atom_site_label
_atom_site_type_symbol
_atom_site_fract_x
_atom_site_fract_y
_atom_site_fract_z
_atom_site_U_iso_or_equiv
_atom_site_adp_type
_atom_site_occupancy
_atom_site_site_symmetry_order
_atom_site_calc_flag
_atom_site_refinement_flags_posn
_atom_site_refinement_flags_adp
_atom_site_refinement_flags_occupancy
_atom_site_disorder_assembly
_atom_site_disorder_group
Dy3 Dy 0.73295(2) 0.49106(3) 0.47468(2) 0.01953(12) Uani 1 1 d D . . . .
Dy2 Dy 0.60323(2) 0.43767(3) 0.58178(2) 0.02037(12) Uani 1 1 d . . . . .
Dy4 Dy 0.57716(2) 0.43409(3) 0.40125(2) 0.02171(12) Uani 1 1 d . . . . .
Dy1 Dy 0.53204(2) 0.48933(4) 0.73562(2) 0.02593(14) Uani 1 1 d . . . . .
Cl4 Cl 0.65987(14) 0.21846(16) 0.49296(19) 0.0499(7) Uani 1 1 d . . . . .
Cl3 Cl 0.48661(17) 0.71689(18) 0.38310(17) 0.0526(7) Uani 1 1 d . . . . .
Cl2 Cl 0.4177(3) 0.24472(19) 0.27023(19) 0.0705(11) Uani 1 1 d . . . . .
Cl1 Cl 0.6197(5) 0.7224(3) 0.0658(3) 0.128(3) Uani 1 1 d . . . . .
O16 O 0.7200(3) 0.6178(4) 0.4772(4) 0.0303(15) Uani 1 1 d G . . . .
H16A H 0.683088 0.641754 0.480147 0.045 Uiso 1 1 d DG U . . .
H16B H 0.751378 0.649775 0.479652 0.045 Uiso 1 1 d DG U . . .
O11 O 0.5160(3) 0.5179(3) 0.6147(3) 0.0202(12) Uani 1 1 d . . . . .
O17 O 0.6513(4) 0.3245(5) 0.6172(4) 0.0426(19) Uani 1 1 d . . . . .
H17A H 0.624348 0.303162 0.643717 0.064 Uiso 1 1 d R U . . .
H17B H 0.653281 0.296294 0.583218 0.064 Uiso 1 1 d R U . . .
O12 O 0.5214(3) 0.3903(4) 0.6538(3) 0.0244(13) Uani 1 1 d . . . . .
O9 O 0.6535(3) 0.3902(4) 0.4869(3) 0.0231(12) Uani 1 1 d . . . . .
O20 O 0.5268(5) 0.3473(4) 0.0684(4) 0.045(2) Uani 1 1 d G . . . .
H20A H 0.485012 0.344288 0.055291 0.068 Uiso 1 1 d G U . . .
H20B H 0.533573 0.310229 0.093290 0.068 Uiso 1 1 d G U . . .
O2 O 0.4016(4) 0.5342(5) 0.1718(3) 0.0371(17) Uani 1 1 d . . . . .
O4 O 0.6893(3) 0.4633(4) 0.3712(3) 0.0272(15) Uani 1 1 d . . . . .
O18 O 0.5201(5) 0.6148(5) 0.7361(4) 0.045(2) Uani 1 1 d . . . . .
H18A H 0.526570 0.631401 0.696494 0.068 Uiso 1 1 d R U . . .
H18B H 0.552267 0.633411 0.760795 0.068 Uiso 1 1 d R U . . .
O5 O 0.9905(3) 0.6039(5) 0.4224(3) 0.0356(17) Uani 1 1 d . . . . .
H5 H 1.021403 0.586305 0.446302 0.053 Uiso 1 1 d R U . . .
N4 N 0.8407(4) 0.5249(4) 0.5379(4) 0.0210(14) Uani 1 1 d . . . . .
O10 O 0.6112(3) 0.5144(3) 0.4863(3) 0.0168(11) Uani 1 1 d . . . . .
O6 O 0.8188(3) 0.5379(4) 0.4068(3) 0.0282(14) Uani 1 1 d . . . . .
O3 O 0.5816(3) 0.4762(4) 0.2896(3) 0.0294(15) Uani 1 1 d . . . . .
O8 O 0.6367(3) 0.4714(4) 0.6916(3) 0.0278(15) Uani 1 1 d . . . . .
O7 O 0.7150(3) 0.4839(4) 0.5870(3) 0.0210(12) Uani 1 1 d . . . . .
N2 N 0.5336(4) 0.5092(5) 0.1578(4) 0.0313(19) Uani 1 1 d . U . . .
O13 O 0.500000 0.4000(6) 0.500000 0.030(2) Uani 1 2 d S TU P . .
O1 O 0.4191(4) 0.5794(5) -0.0018(3) 0.0386(18) Uani 1 1 d . U . . .
H1 H 0.405195 0.617008 -0.022197 0.058 Uiso 1 1 calc R U . . .
O15 O 0.8061(3) 0.3873(4) 0.4678(4) 0.0400(18) Uani 1 1 d . . . . .
H15A H 0.836440 0.382339 0.438404 0.060 Uiso 1 1 d DR U . . .
H15B H 0.795430 0.344099 0.478324 0.060 Uiso 1 1 d DR U . . .
N3 N 0.8936(4) 0.5467(5) 0.4959(4) 0.0236(15) Uani 1 1 d . . . . .
O19 O 0.5459(4) 0.3848(5) 0.8033(3) 0.0406(18) Uani 1 1 d . . . . .
H19A H 0.507908 0.354170 0.810807 0.061 Uiso 1 1 calc R U . . .
H19B H 0.589603 0.373274 0.823026 0.061 Uiso 1 1 calc R U . . .
C30 C 0.8429(2) 0.5197(5) 0.7226(3) 0.036(2) Uani 1 1 d G U . . .
H30 H 0.889926 0.531819 0.728773 0.044 Uiso 1 1 calc R U . . .
C25 C 0.8141(2) 0.5121(4) 0.6576(2) 0.0277(19) Uani 1 1 d G U . . .
C26 C 0.7453(3) 0.4944(4) 0.64864(19) 0.0230(16) Uani 1 1 d G U . . .
C27 C 0.7053(2) 0.4843(4) 0.7046(3) 0.0262(17) Uani 1 1 d G U . . .
C28 C 0.7341(3) 0.4919(5) 0.7696(2) 0.035(2) Uani 1 1 d G U . . .
H28 H 0.706793 0.484985 0.807898 0.042 Uiso 1 1 calc R U . . .
C29 C 0.8029(3) 0.5096(5) 0.7786(2) 0.038(2) Uani 1 1 d G U . . .
H29 H 0.822627 0.514823 0.823040 0.046 Uiso 1 1 calc R U . . .
O22 O 0.5921(4) 0.6650(5) 0.4940(5) 0.045(2) Uani 1 1 d G . . . .
H22A H 0.580138 0.621141 0.499683 0.068 Uiso 1 1 d DG U . . .
H22B H 0.581580 0.686473 0.530200 0.068 Uiso 1 1 d G U . . .
C24 C 0.8592(4) 0.5289(6) 0.6023(4) 0.0253(19) Uani 1 1 d . . . . .
H24 H 0.904683 0.543587 0.613691 0.030 Uiso 1 1 calc R U . . .
C10 C 0.6507(2) 0.4747(4) 0.1905(2) 0.031(2) Uani 1 1 d G . . . .
C15 C 0.6429(2) 0.4731(4) 0.2602(3) 0.027(2) Uani 1 1 d G . . . .
C14 C 0.6996(3) 0.4632(4) 0.30371(19) 0.027(2) Uani 1 1 d G . . . .
C13 C 0.7641(2) 0.4550(4) 0.2776(3) 0.032(2) Uani 1 1 d G . . . .
H13 H 0.802878 0.448231 0.307306 0.038 Uiso 1 1 calc R U . . .
C12 C 0.7720(2) 0.4566(5) 0.2079(3) 0.040(3) Uani 1 1 d G . . . .
H12 H 0.816099 0.450921 0.190047 0.048 Uiso 1 1 calc R U . . .
C11 C 0.7153(3) 0.4664(5) 0.1644(2) 0.040(3) Uani 1 1 d G . . . .
H11 H 0.720636 0.467508 0.116793 0.048 Uiso 1 1 calc R U . . .
N1 N 0.4914(5) 0.5294(5) 0.1022(4) 0.0339(19) Uani 1 1 d . U . . .
H1A H 0.507082 0.533464 0.061132 0.041 Uiso 1 1 calc R U . . .
C22 C 0.9311(5) 0.5819(6) 0.3845(5) 0.030(2) Uani 1 1 d . . . . .
H22 H 0.911710 0.625728 0.360840 0.036 Uiso 1 1 calc R U . . .
C7 C 0.3797(5) 0.5678(7) 0.0557(4) 0.034(2) Uani 1 1 d . U . . .
H7 H 0.358354 0.614991 0.068410 0.041 Uiso 1 1 calc R U . . .
C21 C 0.9478(4) 0.5259(3) 0.3305(3) 0.031(2) Uani 1 1 d G . . . .
C20 C 0.9512(4) 0.5470(3) 0.2632(3) 0.036(2) Uani 1 1 d G . . . .
H20 H 0.942097 0.595974 0.250587 0.043 Uiso 1 1 calc R U . . .
C19 C 0.9680(4) 0.4965(5) 0.2142(2) 0.052(3) Uani 1 1 d G . . . .
H19 H 0.970312 0.510883 0.168135 0.062 Uiso 1 1 calc R U . . .
C18 C 0.9813(5) 0.4248(4) 0.2326(4) 0.056(4) Uani 1 1 d G . . . .
H18 H 0.992765 0.390298 0.199107 0.067 Uiso 1 1 calc R U . . .
C17 C 0.9779(5) 0.4038(3) 0.3000(4) 0.054(3) Uani 1 1 d G . . . .
H17 H 0.987004 0.354803 0.312531 0.064 Uiso 1 1 calc R U . . .
C16 C 0.9611(4) 0.4543(4) 0.3489(3) 0.042(3) Uani 1 1 d G . . . .
H16 H 0.958790 0.439892 0.394983 0.051 Uiso 1 1 calc R U . . .
C6 C 0.3234(4) 0.5134(5) 0.0418(4) 0.043(2) Uani 1 1 d G U . . .
C1 C 0.3391(4) 0.4402(5) 0.0348(4) 0.063(3) Uani 1 1 d G U . . .
H1B H 0.385323 0.424521 0.038334 0.076 Uiso 1 1 calc R U . . .
C2 C 0.2870(6) 0.3899(5) 0.0225(5) 0.085(4) Uani 1 1 d G U . . .
H2 H 0.297762 0.339903 0.017685 0.102 Uiso 1 1 calc R U . . .
C3 C 0.2194(5) 0.4129(7) 0.0173(5) 0.087(4) Uani 1 1 d G U . . .
H3 H 0.183807 0.378499 0.008882 0.104 Uiso 1 1 calc R U . . .
C4 C 0.2037(3) 0.4860(8) 0.0243(5) 0.085(4) Uani 1 1 d G U . . .
H4 H 0.157412 0.501713 0.020728 0.102 Uiso 1 1 calc R U . . .
C5 C 0.2557(4) 0.5363(5) 0.0366(5) 0.069(3) Uani 1 1 d G U . . .
H5A H 0.244972 0.586332 0.041377 0.083 Uiso 1 1 calc R U . . .
C9 C 0.5950(5) 0.4935(8) 0.1411(4) 0.037(2) Uani 1 1 d . . . . .
H9 H 0.605036 0.494100 0.094370 0.045 Uiso 1 1 calc R U . . .
O14 O 0.6118(5) 0.3198(7) 0.3566(7) 0.087(4) Uani 1 1 d . U . . .
H14A H 0.656572 0.318164 0.353048 0.130 Uiso 1 1 d R U . . .
H14B H 0.596490 0.314351 0.314392 0.130 Uiso 1 1 d R U . . .
C8 C 0.4259(5) 0.5423(6) 0.1149(4) 0.030(2) Uani 1 1 d . U . . .
C23 C 0.8776(5) 0.5532(5) 0.4309(4) 0.0250(18) Uani 1 1 d . . . . .
O24 O 0.7526(7) 0.2835(8) 0.3823(8) 0.036(5) Uani 0.51(2) 1 d D . P A 1
H24A H 0.751066 0.253811 0.414518 0.054 Uiso 0.51(2) 1 calc R U P A 1
O21 O 0.500000 0.2492(9) 0.500000 0.114(9) Uani 1 2 d S T P . .
H21A H 0.504240 0.209390 0.521530 0.172 Uiso 0.5 1 d R U P B -1
H21B H 0.458470 0.249770 0.485750 0.172 Uiso 0.5 1 d R U P B -1
C31 C 0.7938(10) 0.1769(10) 0.3322(10) 0.071(4) Uani 1 1 d . . . . .
H31A H 0.836973 0.157416 0.351201 0.107 Uiso 1 1 calc R U . . .
H31B H 0.786943 0.160239 0.285300 0.107 Uiso 1 1 calc R U . . .
H31C H 0.755883 0.159934 0.359152 0.107 Uiso 1 1 calc R U . . .
C32 C 0.7962(9) 0.2570(10) 0.3335(8) 0.070(4) Uani 1 1 d D . . . .
H32A H 0.843557 0.273341 0.344187 0.084 Uiso 0.51(2) 1 calc R U P A 1
H32B H 0.781965 0.276362 0.288401 0.084 Uiso 0.51(2) 1 calc R U P A 1
H32C H 0.807618 0.272804 0.287376 0.084 Uiso 0.49(2) 1 calc R U P A 2
H32D H 0.748913 0.273773 0.340754 0.084 Uiso 0.49(2) 1 calc R U P A 2
O23 O 0.8389(10) 0.2962(13) 0.3788(11) 0.063(7) Uani 0.49(2) 1 d D . P A 2
H23 H 0.869081 0.268432 0.395674 0.094 Uiso 0.49(2) 1 calc R U P A 2

loop_
_atom_site_aniso_label
_atom_site_aniso_U_11
_atom_site_aniso_U_22
_atom_site_aniso_U_33
_atom_site_aniso_U_23
_atom_site_aniso_U_13
_atom_site_aniso_U_12
Dy3 0.0123(2) 0.0348(3) 0.0115(2) -0.0011(2) 0.00034(15) 0.0007(2)
Dy2 0.0140(2) 0.0335(3) 0.0135(2) 0.0022(2) -0.00031(16) -0.0021(2)
Dy4 0.0134(2) 0.0375(3) 0.0140(2) -0.0046(2) -0.00234(16) 0.0025(2)
Dy1 0.0146(2) 0.0525(3) 0.0107(2) 0.0028(2) 0.00051(16) -0.0063(3)
Cl4 0.0298(13) 0.0357(14) 0.084(2) 0.0003(14) 0.0007(13) 0.0037(10)
Cl3 0.0529(18) 0.0558(18) 0.0495(17) -0.0072(14) 0.0085(13) 0.0040(14)
Cl2 0.114(3) 0.0454(18) 0.0535(19) -0.0131(14) 0.020(2) 0.0005(19)
Cl1 0.244(9) 0.068(3) 0.069(3) -0.007(2) -0.054(4) -0.031(4)
O16 0.017(3) 0.035(4) 0.039(4) 0.003(3) 0.004(3) -0.006(3)
O11 0.015(3) 0.036(3) 0.010(3) -0.001(2) 0.000(2) -0.003(2)
O17 0.030(4) 0.064(5) 0.033(4) 0.017(4) 0.003(3) 0.007(4)
O12 0.021(3) 0.036(4) 0.016(3) 0.009(2) -0.003(2) -0.006(3)
O9 0.019(3) 0.028(3) 0.022(3) 0.001(2) -0.005(2) 0.004(2)
O20 0.082(6) 0.040(4) 0.016(3) -0.005(3) 0.021(4) 0.007(4)
O2 0.024(3) 0.073(5) 0.014(3) 0.004(3) 0.004(2) 0.009(3)
O4 0.017(3) 0.059(4) 0.005(2) -0.005(2) 0.000(2) 0.000(3)
O18 0.061(5) 0.052(5) 0.023(4) -0.006(3) 0.003(3) -0.012(4)
O5 0.014(3) 0.070(5) 0.023(3) 0.009(3) 0.000(2) 0.000(3)
N4 0.018(4) 0.028(4) 0.017(3) 0.003(3) 0.003(3) 0.004(3)
O10 0.013(3) 0.031(3) 0.007(2) -0.003(2) -0.0029(19) -0.001(2)
O6 0.013(3) 0.057(4) 0.015(3) -0.001(3) 0.005(2) -0.001(3)
O3 0.019(3) 0.060(5) 0.010(3) -0.003(3) 0.004(2) -0.001(3)
O8 0.013(3) 0.057(4) 0.013(3) 0.003(3) -0.002(2) -0.012(3)
O7 0.010(2) 0.046(4) 0.007(2) 0.000(2) 0.0010(18) 0.000(3)
N2 0.020(4) 0.058(5) 0.016(3) -0.001(3) -0.004(3) 0.008(3)
O13 0.007(4) 0.073(6) 0.011(4) 0.000 -0.001(3) 0.000
O1 0.033(4) 0.065(5) 0.018(3) 0.011(3) 0.002(3) 0.007(3)
O15 0.017(3) 0.042(4) 0.061(5) -0.007(4) -0.006(3) 0.007(3)
N3 0.018(3) 0.036(4) 0.016(3) 0.006(3) 0.002(3) 0.000(3)
O19 0.039(4) 0.066(5) 0.017(3) 0.018(3) 0.000(3) 0.004(4)
C30 0.016(4) 0.078(6) 0.014(4) -0.001(4) -0.003(3) -0.013(4)
C25 0.016(4) 0.056(5) 0.012(4) -0.002(3) 0.001(3) -0.004(4)
C26 0.013(3) 0.042(5) 0.013(3) 0.004(3) -0.003(3) -0.005(4)
C27 0.018(4) 0.048(5) 0.012(3) 0.000(4) -0.002(3) -0.004(4)
C28 0.019(4) 0.067(6) 0.019(4) 0.001(4) -0.001(3) -0.008(4)
C29 0.023(4) 0.082(7) 0.010(4) -0.005(4) -0.005(3) -0.012(4)
O22 0.036(4) 0.034(4) 0.065(6) -0.003(3) 0.009(4) -0.001(3)
C24 0.012(4) 0.048(6) 0.017(4) 0.003(4) 0.003(3) -0.005(4)
C10 0.017(4) 0.055(7) 0.021(4) -0.005(4) -0.003(3) 0.010(4)
C15 0.020(4) 0.046(6) 0.014(4) -0.008(3) 0.001(3) 0.007(4)
C14 0.019(4) 0.047(5) 0.016(4) -0.008(3) 0.005(3) 0.004(4)
C13 0.017(4) 0.063(7) 0.015(4) -0.009(4) -0.002(3) 0.004(4)
C12 0.017(4) 0.081(9) 0.021(4) -0.008(5) -0.001(3) 0.011(5)
C11 0.020(5) 0.085(9) 0.015(4) -0.003(4) 0.005(3) 0.006(5)
N1 0.033(4) 0.059(5) 0.010(3) -0.001(3) -0.009(3) 0.009(4)
C22 0.022(5) 0.048(6) 0.021(4) 0.006(4) 0.008(3) 0.002(4)
C7 0.024(4) 0.068(6) 0.011(4) 0.007(4) 0.000(3) 0.014(4)
C21 0.012(4) 0.055(6) 0.028(5) -0.003(4) 0.003(3) 0.002(4)
C20 0.033(5) 0.050(6) 0.025(5) 0.004(4) 0.000(4) 0.007(5)
C19 0.039(6) 0.087(10) 0.031(5) -0.017(6) 0.008(4) 0.005(7)
C18 0.042(7) 0.075(10) 0.051(7) -0.024(7) 0.018(6) 0.000(6)
C17 0.055(8) 0.049(7) 0.059(8) -0.001(6) 0.026(7) 0.011(6)
C16 0.043(6) 0.047(7) 0.038(6) 0.003(5) 0.015(5) 0.013(5)
C6 0.028(4) 0.088(7) 0.013(4) 0.005(4) -0.002(3) 0.000(5)
C1 0.063(7) 0.093(8) 0.033(5) 0.008(6) -0.007(5) -0.021(7)
C2 0.088(8) 0.114(10) 0.051(7) 0.003(7) -0.010(7) -0.035(8)
C3 0.072(8) 0.141(11) 0.048(7) -0.005(8) 0.000(6) -0.048(8)
C4 0.050(7) 0.154(11) 0.050(6) -0.021(8) -0.002(5) -0.021(8)
C5 0.039(6) 0.130(10) 0.037(6) -0.018(6) -0.003(5) -0.001(7)
C9 0.022(4) 0.081(8) 0.009(3) 0.002(5) -0.002(3) -0.001(5)
O14 0.042(5) 0.091(8) 0.123(9) -0.077(7) -0.046(6) 0.035(5)
C8 0.019(4) 0.062(6) 0.009(3) 0.002(4) -0.001(3) 0.002(4)
C23 0.020(4) 0.037(5) 0.019(4) -0.004(4) 0.006(3) -0.003(4)
O24 0.021(7) 0.042(9) 0.044(9) -0.012(6) 0.000(6) 0.014(6)
O21 0.071(12) 0.039(9) 0.23(3) 0.000 -0.021(15) 0.000
C31 0.073(11) 0.073(11) 0.069(10) 0.011(8) 0.011(8) 0.004(8)
C32 0.082(11) 0.075(11) 0.052(8) -0.021(8) 0.007(8) -0.006(9)
O23 0.051(12) 0.087(16) 0.049(12) -0.028(11) -0.003(9) 0.002(10)

loop_
_atom_type_symbol
_atom_type_description
_atom_type_scat_dispersion_real
_atom_type_scat_dispersion_imag
_atom_type_scat_source
C C 0.0181 0.0091 'International Tables Vol C Tables 4.2.6.8 and 6.1.1.4'
Cl Cl 0.3639 0.7018 'International Tables Vol C Tables 4.2.6.8 and 6.1.1.4'
Dy Dy -9.8046 9.8477 'International Tables Vol C Tables 4.2.6.8 and 6.1.1.4'
H H 0.0000 0.0000 'International Tables Vol C Tables 4.2.6.8 and 6.1.1.4'
N N 0.0311 0.0180 'International Tables Vol C Tables 4.2.6.8 and 6.1.1.4'
O O 0.0492 0.0322 'International Tables Vol C Tables 4.2.6.8 and 6.1.1.4'

loop_
_geom_angle_atom_site_label_1
_geom_angle_atom_site_label_2
_geom_angle_atom_site_label_3
_geom_angle
_geom_angle_site_symmetry_1
_geom_angle_site_symmetry_3
_geom_angle_publ_flag
Dy4 Dy3 Dy2 61.674(13) . . ?
O16 Dy3 Dy2 100.68(17) . . ?
O16 Dy3 Dy4 102.38(17) . . ?
O16 Dy3 O9 133.2(2) . . ?
O16 Dy3 N4 80.2(2) . . ?
O16 Dy3 O10 73.5(2) . . ?
O16 Dy3 O6 74.2(2) . . ?
O16 Dy3 O15 149.3(2) . . ?
O9 Dy3 Dy2 41.26(15) . . ?
O9 Dy3 Dy4 42.44(14) . . ?
O9 Dy3 N4 132.2(2) . . ?
O4 Dy3 Dy2 103.05(16) . . ?
O4 Dy3 Dy4 41.88(16) . . ?
O4 Dy3 O16 102.0(3) . . ?
O4 Dy3 O9 72.2(2) . . ?
O4 Dy3 N4 143.2(2) . . ?
O4 Dy3 O10 77.6(2) . . ?
O4 Dy3 O6 79.7(2) . . ?
O4 Dy3 O7 144.3(2) . . ?
O4 Dy3 O15 88.5(3) . . ?
N4 Dy3 Dy2 112.70(16) . . ?
N4 Dy3 Dy4 174.03(17) . . ?
O10 Dy3 Dy2 42.37(13) . . ?
O10 Dy3 Dy4 41.48(13) . . ?
O10 Dy3 O9 59.8(2) . . ?
O10 Dy3 N4 136.1(2) . . ?
O6 Dy3 Dy2 174.65(18) . . ?
O6 Dy3 Dy4 120.34(15) . . ?
O6 Dy3 O9 143.8(2) . . ?
O6 Dy3 N4 65.5(2) . . ?
O6 Dy3 O10 135.2(2) . . ?
O6 Dy3 O15 79.6(3) . . ?
O7 Dy3 Dy2 41.41(14) . . ?
O7 Dy3 Dy4 103.05(14) . . ?
O7 Dy3 O16 90.9(3) . . ?
O7 Dy3 O9 74.7(2) . . ?
O7 Dy3 N4 71.4(2) . . ?
O7 Dy3 O10 74.40(19) . . ?
O7 Dy3 O6 136.0(2) . . ?
O7 Dy3 O15 97.1(3) . . ?
O15 Dy3 Dy2 105.0(2) . . ?
O15 Dy3 Dy4 104.53(18) . . ?
O15 Dy3 O9 77.4(2) . . ?
O15 Dy3 N4 74.5(2) . . ?
O15 Dy3 O10 137.2(2) . . ?
Dy3 Dy2 Dy4 143.612(17) . 2_656 ?
Dy3 Dy2 Dy4 58.960(12) . . ?
Dy3 Dy2 Dy1 139.79(2) . . ?
Dy4 Dy2 Dy4 89.302(14) 2_656 . ?
Dy1 Dy2 Dy4 144.834(18) . . ?
Dy1 Dy2 Dy4 59.899(13) . 2_656 ?
O11 Dy2 Dy3 122.44(15) . . ?
O11 Dy2 Dy4 42.07(15) . 2_656 ?
O11 Dy2 Dy4 101.94(14) . . ?
O11 Dy2 Dy1 44.10(14) . . ?
O11 Dy2 O17 138.3(2) . . ?
O11 Dy2 O10 85.2(2) . . ?
O11 Dy2 O13 77.8(2) . . ?
O17 Dy2 Dy3 97.80(19) . . ?
O17 Dy2 Dy4 109.81(19) . 2_656 ?
O17 Dy2 Dy4 108.5(2) . . ?
O17 Dy2 Dy1 98.5(2) . . ?
O17 Dy2 O13 103.6(3) . . ?
O12 Dy2 Dy3 174.27(17) . . ?
O12 Dy2 Dy4 121.35(15) . . ?
O12 Dy2 Dy4 40.11(15) . 2_656 ?
O12 Dy2 Dy1 43.72(17) . . ?
O12 Dy2 O11 63.3(2) . . ?
O12 Dy2 O17 76.6(2) . . ?
O12 Dy2 O10 140.4(2) . . ?
O12 Dy2 O13 75.45(17) . . ?
O9 Dy2 Dy3 43.95(16) . . ?
O9 Dy2 Dy4 40.37(14) . . ?
O9 Dy2 Dy4 121.35(15) . 2_656 ?
O9 Dy2 Dy1 172.95(16) . . ?
O9 Dy2 O11 142.1(2) . . ?
O9 Dy2 O17 74.5(2) . . ?
O9 Dy2 O12 131.9(2) . . ?
O9 Dy2 O10 62.5(2) . . ?
O9 Dy2 O8 137.8(2) . . ?
O9 Dy2 O7 75.5(2) . . ?
O9 Dy2 O13 75.11(17) . . ?
O10 Dy2 Dy3 44.00(14) . . ?
O10 Dy2 Dy4 100.43(14) . 2_656 ?
O10 Dy2 Dy4 39.57(13) . . ?
O10 Dy2 Dy1 124.52(14) . . ?
O10 Dy2 O17 136.0(2) . . ?
O10 Dy2 O13 74.9(2) . . ?
O8 Dy2 Dy3 107.60(15) . . ?
O8 Dy2 Dy4 99.41(15) . 2_656 ?
O8 Dy2 Dy4 163.17(16) . . ?
O8 Dy2 Dy1 39.64(15) . . ?
O8 Dy2 O11 76.0(2) . . ?
O8 Dy2 O17 82.2(3) . . ?
O8 Dy2 O12 73.1(2) . . ?
O8 Dy2 O10 124.0(2) . . ?
O8 Dy2 O7 68.41(19) . . ?
O8 Dy2 O13 145.66(15) . . ?
O7 Dy2 Dy3 39.63(12) . . ?
O7 Dy2 Dy4 98.56(12) . . ?
O7 Dy2 Dy4 158.29(16) . 2_656 ?
O7 Dy2 Dy1 105.17(13) . . ?
O7 Dy2 O11 116.2(2) . . ?
O7 Dy2 O17 87.0(3) . . ?
O7 Dy2 O12 139.79(19) . . ?
O7 Dy2 O10 74.3(2) . . ?
O7 Dy2 O13 144.66(14) . . ?
O13 Dy2 Dy3 105.06(6) . . ?
O13 Dy2 Dy4 46.49(6) . 2_656 ?
O13 Dy2 Dy4 46.10(6) . . ?
O13 Dy2 Dy1 106.38(5) . . ?
Dy3 Dy4 Dy2 144.078(18) . 2_656 ?
Dy3 Dy4 Dy2 59.366(12) . . ?
Dy3 Dy4 Dy1 136.57(2) . 2_656 ?
Dy2 Dy4 Dy2 90.658(14) 2_656 . ?
Dy1 Dy4 Dy2 59.513(13) 2_656 2_656 ?
Dy1 Dy4 Dy2 144.682(18) 2_656 . ?
O11 Dy4 Dy3 120.61(15) 2_656 . ?
O11 Dy4 Dy2 101.44(13) 2_656 . ?
O11 Dy4 Dy2 41.33(15) 2_656 2_656 ?
O11 Dy4 Dy1 43.91(13) 2_656 2_656 ?
O11 Dy4 O13 78.1(2) 2_656 . ?
O12 Dy4 Dy3 175.23(15) 2_656 . ?
O12 Dy4 Dy2 123.88(16) 2_656 . ?
O12 Dy4 Dy2 40.65(15) 2_656 2_656 ?
O12 Dy4 Dy1 43.41(17) 2_656 2_656 ?
O12 Dy4 O11 63.1(2) 2_656 2_656 ?
O12 Dy4 O9 135.2(2) 2_656 . ?
O12 Dy4 O4 136.5(2) 2_656 . ?
O12 Dy4 O3 74.5(2) 2_656 . ?
O12 Dy4 O13 76.79(17) 2_656 . ?
O12 Dy4 O14 76.3(3) 2_656 . ?
O9 Dy4 Dy3 44.29(16) . . ?
O9 Dy4 Dy2 39.57(15) . . ?
O9 Dy4 Dy2 122.88(15) . 2_656 ?
O9 Dy4 Dy1 175.49(16) . 2_656 ?
O9 Dy4 O11 140.6(2) . 2_656 ?
O9 Dy4 O13 75.37(17) . . ?
O9 Dy4 O14 77.4(3) . . ?
O4 Dy4 Dy3 39.54(14) . . ?
O4 Dy4 Dy2 98.44(14) . . ?
O4 Dy4 Dy2 162.87(17) . 2_656 ?
O4 Dy4 Dy1 106.50(15) . 2_656 ?
O4 Dy4 O11 122.0(2) . 2_656 ?
O4 Dy4 O9 71.8(2) . . ?
O4 Dy4 O13 145.08(14) . . ?
O4 Dy4 O14 80.1(4) . . ?
O10 Dy4 Dy3 44.19(14) . . ?
O10 Dy4 Dy2 40.57(14) . . ?
O10 Dy4 Dy2 100.37(14) . 2_656 ?
O10 Dy4 Dy1 121.40(14) . 2_656 ?
O10 Dy4 O11 83.2(2) . 2_656 ?
O10 Dy4 O12 140.6(2) . 2_656 ?
O10 Dy4 O9 62.7(2) . . ?
O10 Dy4 O4 78.0(2) . . ?
O10 Dy4 O3 116.8(2) . . ?
O10 Dy4 O13 76.6(2) . . ?
O10 Dy4 O14 138.7(3) . . ?
O3 Dy4 Dy3 103.29(16) . . ?
O3 Dy4 Dy2 157.18(18) . . ?
O3 Dy4 Dy2 98.84(15) . 2_656 ?
O3 Dy4 Dy1 39.33(15) . 2_656 ?
O3 Dy4 O11 73.6(2) . 2_656 ?
O3 Dy4 O9 138.1(2) . . ?
O3 Dy4 O4 67.7(2) . . ?
O3 Dy4 O13 146.40(17) . . ?
O3 Dy4 O14 85.6(4) . . ?
O13 Dy4 Dy3 106.53(6) . . ?
O13 Dy4 Dy2 47.16(7) . . ?
O13 Dy4 Dy2 47.57(7) . 2_656 ?
O13 Dy4 Dy1 107.07(6) . 2_656 ?
O14 Dy4 Dy3 99.4(2) . . ?
O14 Dy4 Dy2 110.6(3) . . ?
O14 Dy4 Dy2 110.3(3) . 2_656 ?
O14 Dy4 Dy1 98.2(3) . 2_656 ?
O14 Dy4 O11 137.9(3) . 2_656 ?
O14 Dy4 O13 104.2(5) . . ?
Dy2 Dy1 Dy4 60.589(13) . 2_656 ?
O11 Dy1 Dy2 42.11(14) . . ?
O11 Dy1 Dy4 42.69(14) . 2_656 ?
O11 Dy1 N2 136.7(2) . 2_656 ?
O12 Dy1 Dy2 41.68(14) . . ?
O12 Dy1 Dy4 40.84(15) . 2_656 ?
O12 Dy1 O11 60.7(2) . . ?
O12 Dy1 N2 128.7(2) . 2_656 ?
O2 Dy1 Dy2 122.77(17) 2_656 . ?
O2 Dy1 Dy4 175.2(2) 2_656 2_656 ?
O2 Dy1 O11 136.7(2) 2_656 . ?
O2 Dy1 O12 143.9(3) 2_656 . ?
O2 Dy1 N2 65.5(2) 2_656 2_656 ?
O18 Dy1 Dy2 108.39(19) . . ?
O18 Dy1 Dy4 103.4(2) . 2_656 ?
O18 Dy1 O11 77.4(2) . . ?
O18 Dy1 O12 137.7(2) . . ?
O18 Dy1 O2 72.6(3) . 2_656 ?
O18 Dy1 N2 78.4(3) . 2_656 ?
O18 Dy1 O19 145.2(3) . . ?
O3 Dy1 Dy2 101.36(15) 2_656 . ?
O3 Dy1 Dy4 40.78(15) 2_656 2_656 ?
O3 Dy1 O11 73.8(2) 2_656 . ?
O3 Dy1 O12 73.5(2) 2_656 . ?
O3 Dy1 O2 135.6(2) 2_656 2_656 ?
O3 Dy1 O18 90.5(3) 2_656 . ?
O3 Dy1 O8 141.9(2) 2_656 . ?
O3 Dy1 N2 71.1(2) 2_656 2_656 ?
O3 Dy1 O19 97.4(3) 2_656 . ?
O8 Dy1 Dy2 40.70(15) . . ?
O8 Dy1 Dy4 101.15(15) . 2_656 ?
O8 Dy1 O11 75.2(2) . . ?
O8 Dy1 O12 72.3(2) . . ?
O8 Dy1 O2 82.5(2) . 2_656 ?
O8 Dy1 O18 103.8(3) . . ?
O8 Dy1 N2 145.9(2) . 2_656 ?
O8 Dy1 O19 90.6(3) . . ?
N2 Dy1 Dy2 170.22(19) 2_656 . ?
N2 Dy1 Dy4 111.52(17) 2_656 2_656 ?
O19 Dy1 Dy2 103.2(2) . . ?
O19 Dy1 Dy4 104.7(2) . 2_656 ?
O19 Dy1 O11 137.4(2) . . ?
O19 Dy1 O12 76.7(3) . . ?
O19 Dy1 O2 78.3(3) . 2_656 ?
O19 Dy1 N2 72.4(3) . 2_656 ?
Dy3 O16 H16A 127.6 . . ?
Dy3 O16 H16B 127.7 . . ?
H16A O16 H16B 104.4 . . ?
Dy2 O11 Dy4 96.6(2) . 2_656 ?
Dy2 O11 Dy1 93.8(2) . . ?
Dy4 O11 Dy1 93.4(2) 2_656 . ?
Dy2 O17 H17A 109.7 . . ?
Dy2 O17 H17B 109.3 . . ?
H17A O17 H17B 104.5 . . ?
Dy2 O12 Dy1 94.6(2) . . ?
Dy4 O12 Dy2 99.2(2) 2_656 . ?
Dy4 O12 Dy1 95.8(2) 2_656 . ?
Dy2 O9 Dy3 94.8(2) . . ?
Dy2 O9 Dy4 100.1(2) . . ?
Dy4 O9 Dy3 93.3(2) . . ?
H20A O20 H20B 104.6 . . ?
C8 O2 Dy1 121.7(6) . 2_656 ?
Dy3 O4 Dy4 98.6(2) . . ?
C14 O4 Dy3 146.1(5) . . ?
C14 O4 Dy4 114.9(4) . . ?
Dy1 O18 H18A 109.5 . . ?
Dy1 O18 H18B 109.2 . . ?
H18A O18 H18B 104.4 . . ?
C22 O5 H5 139.8 . . ?
N3 N4 Dy3 113.7(5) . . ?
C24 N4 Dy3 134.3(6) . . ?
C24 N4 N3 111.9(7) . . ?
Dy2 O10 Dy3 93.6(2) . . ?
Dy4 O10 Dy3 94.3(2) . . ?
Dy4 O10 Dy2 99.9(2) . . ?
C23 O6 Dy3 121.9(6) . . ?
Dy1 O3 Dy4 99.9(2) 2_656 . ?
C15 O3 Dy4 117.0(4) . . ?
C15 O3 Dy1 141.8(4) . 2_656 ?
Dy1 O8 Dy2 99.7(2) . . ?
C27 O8 Dy2 117.3(4) . . ?
C27 O8 Dy1 141.9(5) . . ?
Dy3 O7 Dy2 99.0(2) . . ?
C26 O7 Dy3 143.0(4) . . ?
C26 O7 Dy2 118.0(4) . . ?
N1 N2 Dy1 112.8(6) . 2_656 ?
C9 N2 Dy1 133.3(6) . 2_656 ?
C9 N2 N1 112.8(8) . . ?
Dy2 O13 Dy2 149.5(5) . 2_656 ?
Dy4 O13 Dy2 86.73(12) 2_656 2_656 ?
Dy4 O13 Dy2 86.73(12) . . ?
Dy4 O13 Dy2 85.94(12) . 2_656 ?
Dy4 O13 Dy2 85.94(12) 2_656 . ?
Dy4 O13 Dy4 151.9(5) 2_656 . ?
C7 O1 H1 109.5 . . ?
Dy3 O15 H15A 124.0 . . ?
Dy3 O15 H15B 125.5 . . ?
H15A O15 H15B 104.5 . . ?
C23 N3 N4 116.5(7) . . ?
Dy1 O19 H19A 120.0 . . ?
Dy1 O19 H19B 120.0 . . ?
H19A O19 H19B 120.0 . . ?
C25 C30 H30 120.0 . . ?
C25 C30 C29 120.0 . . ?
C29 C30 H30 120.0 . . ?
C30 C25 C24 115.7(5) . . ?
C26 C25 C30 120.0 . . ?
C26 C25 C24 124.2(5) . . ?
O7 C26 C25 122.7(4) . . ?
O7 C26 C27 117.3(4) . . ?
C27 C26 C25 120.0 . . ?
O8 C27 C26 116.6(4) . . ?
O8 C27 C28 123.3(4) . . ?
C26 C27 C28 120.0 . . ?
C27 C28 H28 120.0 . . ?
C29 C28 C27 120.0 . . ?
C29 C28 H28 120.0 . . ?
C30 C29 H29 120.0 . . ?
C28 C29 C30 120.0 . . ?
C28 C29 H29 120.0 . . ?
H22A O22 H22B 104.8 . . ?
N4 C24 C25 124.1(7) . . ?
N4 C24 H24 118.0 . . ?
C25 C24 H24 118.0 . . ?
C15 C10 C11 120.0 . . ?
C15 C10 C9 123.6(5) . . ?
C11 C10 C9 116.0(5) . . ?
O3 C15 C10 123.8(4) . . ?
O3 C15 C14 116.1(4) . . ?
C14 C15 C10 120.0 . . ?
O4 C14 C15 117.6(4) . . ?
O4 C14 C13 122.3(4) . . ?
C13 C14 C15 120.0 . . ?
C14 C13 H13 120.0 . . ?
C14 C13 C12 120.0 . . ?
C12 C13 H13 120.0 . . ?
C13 C12 H12 120.0 . . ?
C11 C12 C13 120.0 . . ?
C11 C12 H12 120.0 . . ?
C10 C11 H11 120.0 . . ?
C12 C11 C10 120.0 . . ?
C12 C11 H11 120.0 . . ?
N2 N1 H1A 121.9 . . ?
C8 N1 N2 116.2(8) . . ?
C8 N1 H1A 121.9 . . ?
O5 C22 H22 107.8 . . ?
O5 C22 C21 111.7(7) . . ?
O5 C22 C23 110.6(7) . . ?
C21 C22 H22 107.8 . . ?
C23 C22 H22 107.8 . . ?
C23 C22 C21 110.9(8) . . ?
O1 C7 H7 108.4 . . ?
O1 C7 C6 111.8(8) . . ?
O1 C7 C8 109.7(8) . . ?
C6 C7 H7 108.4 . . ?
C6 C7 C8 110.1(9) . . ?
C8 C7 H7 108.4 . . ?
C20 C21 C22 119.9(6) . . ?
C20 C21 C16 120.0 . . ?
C16 C21 C22 120.1(6) . . ?
C21 C20 H20 120.0 . . ?
C21 C20 C19 120.0 . . ?
C19 C20 H20 120.0 . . ?
C20 C19 H19 120.0 . . ?
C18 C19 C20 120.0 . . ?
C18 C19 H19 120.0 . . ?
C19 C18 H18 120.0 . . ?
C19 C18 C17 120.0 . . ?
C17 C18 H18 120.0 . . ?
C18 C17 H17 120.0 . . ?
C16 C17 C18 120.0 . . ?
C16 C17 H17 120.0 . . ?
C21 C16 H16 120.0 . . ?
C17 C16 C21 120.0 . . ?
C17 C16 H16 120.0 . . ?
C1 C6 C7 120.0(7) . . ?
C1 C6 C5 120.0 . . ?
C5 C6 C7 120.0(7) . . ?
C6 C1 H1B 120.0 . . ?
C2 C1 C6 120.0 . . ?
C2 C1 H1B 120.0 . . ?
C1 C2 H2 120.0 . . ?
C1 C2 C3 120.0 . . ?
C3 C2 H2 120.0 . . ?
C2 C3 H3 120.0 . . ?
C4 C3 C2 120.0 . . ?
C4 C3 H3 120.0 . . ?
C3 C4 H4 120.0 . . ?
C3 C4 C5 120.0 . . ?
C5 C4 H4 120.0 . . ?
C6 C5 H5A 120.0 . . ?
C4 C5 C6 120.0 . . ?
C4 C5 H5A 120.0 . . ?
N2 C9 C10 123.7(7) . . ?
N2 C9 H9 118.2 . . ?
C10 C9 H9 118.2 . . ?
Dy4 O14 H14A 110.8 . . ?
Dy4 O14 H14B 111.0 . . ?
H14A O14 H14B 102.9 . . ?
O2 C8 N1 123.3(8) . . ?
O2 C8 C7 119.6(8) . . ?
N1 C8 C7 117.1(8) . . ?
O6 C23 N3 122.0(8) . . ?
O6 C23 C22 119.4(8) . . ?
N3 C23 C22 118.5(8) . . ?
C32 O24 H24A 109.5 . . ?
H21A O21 H21B 104.5 . . ?
H31A C31 H31B 109.5 . . ?
H31A C31 H31C 109.5 . . ?
H31B C31 H31C 109.5 . . ?
C32 C31 H31A 109.5 . . ?
C32 C31 H31B 109.5 . . ?
C32 C31 H31C 109.5 . . ?
O24 C32 C31 110.0(15) . . ?
O24 C32 H32A 109.7 . . ?
O24 C32 H32B 109.7 . . ?
C31 C32 H32A 109.7 . . ?
C31 C32 H32B 109.7 . . ?
C31 C32 H32C 106.6 . . ?
C31 C32 H32D 106.6 . . ?
H32A C32 H32B 108.2 . . ?
H32C C32 H32D 106.6 . . ?
O23 C32 C31 122.9(19) . . ?
O23 C32 H32C 106.6 . . ?
O23 C32 H32D 106.6 . . ?
C32 O23 H23 109.5 . . ?

loop_
_geom_bond_atom_site_label_1
_geom_bond_atom_site_label_2
_geom_bond_distance
_geom_bond_site_symmetry_2
_geom_bond_publ_flag
Dy3 Dy2 3.5029(6) . ?
Dy3 Dy4 3.4881(6) . ?
Dy3 O16 2.347(7) . ?
Dy3 O9 2.440(6) . ?
Dy3 O4 2.246(6) . ?
Dy3 N4 2.489(7) . ?
Dy3 O10 2.438(6) . ?
Dy3 O6 2.351(6) . ?
Dy3 O7 2.262(5) . ?
Dy3 O15 2.393(7) . ?
Dy2 Dy4 3.5572(6) 2_656 ?
Dy2 Dy4 3.5836(6) . ?
Dy2 Dy1 3.5190(7) . ?
Dy2 O11 2.365(6) . ?
Dy2 O17 2.381(8) . ?
Dy2 O12 2.348(6) . ?
Dy2 O9 2.318(6) . ?
Dy2 O10 2.365(6) . ?
Dy2 O8 2.328(6) . ?
Dy2 O7 2.346(6) . ?
Dy2 O13 2.632(3) . ?
Dy4 Dy1 3.5328(7) 2_656 ?
Dy4 O11 2.399(6) 2_656 ?
Dy4 O12 2.322(6) 2_656 ?
Dy4 O9 2.358(6) . ?
Dy4 O4 2.355(6) . ?
Dy4 O10 2.317(5) . ?
Dy4 O3 2.342(6) . ?
Dy4 O13 2.587(3) . ?
Dy4 O14 2.388(9) . ?
Dy1 O11 2.454(6) . ?
Dy1 O12 2.440(7) . ?
Dy1 O2 2.353(7) 2_656 ?
Dy1 O18 2.322(9) . ?
Dy1 O3 2.273(6) 2_656 ?
Dy1 O8 2.277(6) . ?
Dy1 N2 2.533(8) 2_656 ?
Dy1 O19 2.352(8) . ?
O16 H16A 0.8505 . ?
O16 H16B 0.8506 . ?
O17 H17A 0.8527 . ?
O17 H17B 0.8505 . ?
O20 H20A 0.8506 . ?
O20 H20B 0.8484 . ?
O2 C8 1.244(11) . ?
O4 C14 1.355(7) . ?
O18 H18A 0.8534 . ?
O18 H18B 0.8542 . ?
O5 H5 0.8202 . ?
O5 C22 1.418(12) . ?
N4 N3 1.408(10) . ?
N4 C24 1.310(11) . ?
O6 C23 1.258(11) . ?
O3 C15 1.352(7) . ?
O8 C27 1.377(7) . ?
O7 C26 1.348(6) . ?
N2 N1 1.401(10) . ?
N2 C9 1.290(13) . ?
O1 H1 0.8400 . ?
O1 C7 1.413(11) . ?
O15 H15A 0.8502 . ?
O15 H15B 0.8496 . ?
N3 C23 1.315(12) . ?
O19 H19A 0.9500 . ?
O19 H19B 0.9500 . ?
C30 H30 0.9500 . ?
C30 C25 1.3900 . ?
C30 C29 1.3900 . ?
C25 C26 1.3900 . ?
C25 C24 1.463(9) . ?
C26 C27 1.3900 . ?
C27 C28 1.3900 . ?
C28 H28 0.9500 . ?
C28 C29 1.3900 . ?
C29 H29 0.9500 . ?
O22 H22A 0.8495 . ?
O22 H22B 0.8486 . ?
C24 H24 0.9500 . ?
C10 C15 1.3900 . ?
C10 C11 1.3900 . ?
C10 C9 1.477(10) . ?
C15 C14 1.3900 . ?
C14 C13 1.3900 . ?
C13 H13 0.9500 . ?
C13 C12 1.3900 . ?
C12 H12 0.9500 . ?
C12 C11 1.3900 . ?
C11 H11 0.9500 . ?
N1 H1A 0.8800 . ?
N1 C8 1.336(13) . ?
C22 H22 1.0000 . ?
C22 C21 1.526(11) . ?
C22 C23 1.513(12) . ?
C7 H7 1.0000 . ?
C7 C6 1.506(14) . ?
C7 C8 1.526(12) . ?
C21 C20 1.3900 . ?
C21 C16 1.3900 . ?
C20 H20 0.9500 . ?
C20 C19 1.3900 . ?
C19 H19 0.9500 . ?
C19 C18 1.3900 . ?
C18 H18 0.9500 . ?
C18 C17 1.3900 . ?
C17 H17 0.9500 . ?
C17 C16 1.3900 . ?
C16 H16 0.9500 . ?
C6 C1 1.3900 . ?
C6 C5 1.3900 . ?
C1 H1B 0.9500 . ?
C1 C2 1.3900 . ?
C2 H2 0.9500 . ?
C2 C3 1.3900 . ?
C3 H3 0.9500 . ?
C3 C4 1.3900 . ?
C4 H4 0.9500 . ?
C4 C5 1.3900 . ?
C5 H5A 0.9500 . ?
C9 H9 0.9500 . ?
O14 H14A 0.8825 . ?
O14 H14B 0.8817 . ?
O24 H24A 0.8400 . ?
O24 C32 1.398(19) . ?
O21 H21A 0.8505 . ?
O21 H21B 0.8500 . ?
C31 H31A 0.9800 . ?
C31 H31B 0.9800 . ?
C31 H31C 0.9800 . ?
C31 C32 1.47(2) . ?
C32 H32A 0.9900 . ?
C32 H32B 0.9900 . ?
C32 H32C 0.9900 . ?
C32 H32D 0.9900 . ?
C32 O23 1.40(2) . ?
O23 H23 0.8400 . ?

loop_
_geom_torsion_atom_site_label_1
_geom_torsion_atom_site_label_2
_geom_torsion_atom_site_label_3
_geom_torsion_atom_site_label_4
_geom_torsion
_geom_torsion_site_symmetry_1
_geom_torsion_site_symmetry_2
_geom_torsion_site_symmetry_3
_geom_torsion_site_symmetry_4
_geom_torsion_publ_flag
Dy3 O4 C14 C15 -147.4(7) . . . . ?
Dy3 O4 C14 C13 31.5(12) . . . . ?
Dy3 N4 N3 C23 6.5(10) . . . . ?
Dy3 N4 C24 C25 -0.2(15) . . . . ?
Dy3 O6 C23 N3 -2.9(13) . . . . ?
Dy3 O6 C23 C22 178.9(7) . . . . ?
Dy3 O7 C26 C25 -5.9(12) . . . . ?
Dy3 O7 C26 C27 176.3(6) . . . . ?
Dy2 O8 C27 C26 16.1(8) . . . . ?
Dy2 O8 C27 C28 -168.1(4) . . . . ?
Dy2 O7 C26 C25 171.1(4) . . . . ?
Dy2 O7 C26 C27 -6.7(7) . . . . ?
Dy4 O4 C14 C15 23.1(7) . . . . ?
Dy4 O4 C14 C13 -158.0(4) . . . . ?
Dy4 O3 C15 C10 159.9(4) . . . . ?
Dy4 O3 C15 C14 -16.1(7) . . . . ?
Dy1 O2 C8 N1 -2.8(16) 2_656 . . . ?
Dy1 O2 C8 C7 176.8(8) 2_656 . . . ?
Dy1 O3 C15 C10 -3.6(12) 2_656 . . . ?
Dy1 O3 C15 C14 -179.6(6) 2_656 . . . ?
Dy1 O8 C27 C26 -148.8(6) . . . . ?
Dy1 O8 C27 C28 27.0(11) . . . . ?
Dy1 N2 N1 C8 6.6(12) 2_656 . . . ?
Dy1 N2 C9 C10 -17.0(19) 2_656 . . . ?
O4 C14 C13 C12 -178.9(8) . . . . ?
O5 C22 C21 C20 -102.5(8) . . . . ?
O5 C22 C21 C16 76.0(9) . . . . ?
O5 C22 C23 O6 172.9(9) . . . . ?
O5 C22 C23 N3 -5.4(13) . . . . ?
N4 N3 C23 O6 -2.8(14) . . . . ?
N4 N3 C23 C22 175.4(8) . . . . ?
O3 C15 C14 O4 -4.9(8) . . . . ?
O3 C15 C14 C13 176.1(7) . . . . ?
O8 C27 C28 C29 -175.7(8) . . . . ?
O7 C26 C27 O8 -6.1(8) . . . . ?
O7 C26 C27 C28 177.9(7) . . . . ?
N2 N1 C8 O2 -3.1(17) . . . . ?
N2 N1 C8 C7 177.3(10) . . . . ?
O1 C7 C6 C1 72.0(9) . . . . ?
O1 C7 C6 C5 -108.5(8) . . . . ?
O1 C7 C8 O2 174.7(10) . . . . ?
O1 C7 C8 N1 -5.6(15) . . . . ?
N3 N4 C24 C25 177.9(8) . . . . ?
C30 C25 C26 O7 -177.8(8) . . . . ?
C30 C25 C26 C27 0.0 . . . . ?
C30 C25 C24 N4 -179.8(8) . . . . ?
C25 C30 C29 C28 0.0 . . . . ?
C25 C26 C27 O8 176.0(7) . . . . ?
C25 C26 C27 C28 0.0 . . . . ?
C26 C25 C24 N4 -4.2(13) . . . . ?
C26 C27 C28 C29 0.0 . . . . ?
C27 C28 C29 C30 0.0 . . . . ?
C29 C30 C25 C26 0.0 . . . . ?
C29 C30 C25 C24 175.8(8) . . . . ?
C24 N4 N3 C23 -171.9(9) . . . . ?
C24 C25 C26 O7 6.8(9) . . . . ?
C24 C25 C26 C27 -175.4(8) . . . . ?
C10 C15 C14 O4 178.9(7) . . . . ?
C10 C15 C14 C13 0.0 . . . . ?
C15 C10 C11 C12 0.0 . . . . ?
C15 C10 C9 N2 -1.1(17) . . . . ?
C15 C14 C13 C12 0.0 . . . . ?
C14 C13 C12 C11 0.0 . . . . ?
C13 C12 C11 C10 0.0 . . . . ?
C11 C10 C15 O3 -175.8(8) . . . . ?
C11 C10 C15 C14 0.0 . . . . ?
C11 C10 C9 N2 -173.8(10) . . . . ?
N1 N2 C9 C10 176.3(10) . . . . ?
C22 C21 C20 C19 178.5(7) . . . . ?
C22 C21 C16 C17 -178.5(7) . . . . ?
C7 C6 C1 C2 179.5(8) . . . . ?
C7 C6 C5 C4 -179.5(8) . . . . ?
C21 C22 C23 O6 -62.6(12) . . . . ?
C21 C22 C23 N3 119.2(9) . . . . ?
C21 C20 C19 C18 0.0 . . . . ?
C20 C21 C16 C17 0.0 . . . . ?
C20 C19 C18 C17 0.0 . . . . ?
C19 C18 C17 C16 0.0 . . . . ?
C18 C17 C16 C21 0.0 . . . . ?
C16 C21 C20 C19 0.0 . . . . ?
C6 C7 C8 O2 -61.8(13) . . . . ?
C6 C7 C8 N1 117.9(10) . . . . ?
C6 C1 C2 C3 0.0 . . . . ?
C1 C6 C5 C4 0.0 . . . . ?
C1 C2 C3 C4 0.0 . . . . ?
C2 C3 C4 C5 0.0 . . . . ?
C3 C4 C5 C6 0.0 . . . . ?
C5 C6 C1 C2 0.0 . . . . ?
C9 N2 N1 C8 176.2(11) . . . . ?
C9 C10 C15 O3 11.7(10) . . . . ?
C9 C10 C15 C14 -172.4(9) . . . . ?
C9 C10 C11 C12 173.0(9) . . . . ?
C8 C7 C6 C1 -50.2(10) . . . . ?
C8 C7 C6 C5 129.2(7) . . . . ?
C23 C22 C21 C20 133.6(7) . . . . ?
C23 C22 C21 C16 -47.9(9) . . . . ?

loop_
_platon_squeeze_void_nr
_platon_squeeze_void_average_x
_platon_squeeze_void_average_y
_platon_squeeze_void_average_z
_platon_squeeze_void_volume
_platon_squeeze_void_count_electrons
_platon_squeeze_void_content
1 0.482 -0.013 0.002 2619 822 '24 ethanol,20 water'

loop_
_twin_individual_id
_twin_individual_mass_fraction_refined
1 0.981(5)
2 0.019(5)
